data_2100075
loop_
_publ_author_name
'Richard E. Marsh'

_publ_section_title
;
 Space group <i>P</i>1: an update
;
_journal_issue 3
_journal_name_full 'Acta Crystallographica Section B'
_journal_page_first 359
_journal_page_last 359
_journal_paper_doi 10.1107/S0108768105009651
_journal_volume 61
_journal_year 2005
_chemical_formula_moiety 'C52 H62 N8 O2 Si3'
_chemical_formula_sum 'C52 H62 N8 O2 Si3'
_space_group_crystal_system triclinic
_space_group_IT_number 2
_space_group_name_Hall '-P 1'
_space_group_name_H-M_alt 'P -1'
_audit_creation_method CRYM
_cell_angle_alpha 78.85
_cell_angle_beta 73.69
_cell_angle_gamma 78.88
_cell_formula_units_Z 1
_cell_length_a 9.7580
_cell_length_b 9.9740
_cell_length_c 13.5620
_cell_volume 1229.379
_cod_data_source_file bk0148.cif
_cod_data_source_block QUDQUB
_cod_depositor_comments
;
 Updating space group information and adding the symmetry operation list.

 Antanas Vaitkus,
 2018-06-14

  Added moiety chemical formula and Z value from Marsh (2005) paper.
  The summary chemical formula is calculated from moiety formula using
  AdHocParser
  (svn://www.crystallography.net/cod-tools/trunk/Formulae/AdHocParser.yp,
  revision 1441.)

  Andrius Merkys
  2013-11-11
;
_cod_original_sg_symbol_H-M P-1
_cod_original_formula_sum 'not given'
_cod_database_code 2100075

loop_
_space_group_symop_id
_space_group_symop_operation_xyz
1 x,y,z
2 -x,-y,-z

loop_
_atom_site_label
_atom_site_fract_x
_atom_site_fract_y
_atom_site_fract_z
_atom_site_type_symbol
Si1 0.50000 0.00000 0.00000 Si
Si2 0.51503 0.14606 0.18915 Si
O1 0.50456 0.10034 0.08451 O
N1 0.86022 -0.02008 -0.09603 N
N2 0.66578 -0.12352 0.03017 N
N3 0.54882 -0.28782 0.16929 N
N4 0.37326 -0.10814 0.10738 N
C1 0.80765 -0.11431 -0.01870 C
C2 0.89970 -0.22910 0.02494 C
C3 1.04858 -0.26620 0.00206 C
C4 1.10165 -0.38670 0.05861 C
C5 1.01015 -0.46570 0.13450 C
C6 0.86180 -0.42885 0.15860 C
C7 0.80886 -0.30800 0.10134 C
C8 0.66255 -0.24058 0.10406 C
C9 0.41596 -0.22558 0.16994 C
C10 0.29028 -0.27581 0.24175 C
C11 0.27595 -0.39090 0.31986 C
C12 0.13880 -0.41030 0.37571 C
C13 0.01885 -0.31995 0.35605 C
C14 0.03205 -0.20530 0.27829 C
C15 0.17035 -0.18588 0.22180 C
C16 0.22505 -0.08204 0.13674 C
C33 0.35045 0.11445 0.29574 C
C34 0.20740 0.20370 0.28547 C
C35 0.07925 0.15615 0.36844 C
C36 -0.06665 0.24125 0.36318 C
C37 -0.19090 0.18445 0.44576 C
C38 -0.33755 0.27320 0.44853 C
C39 -0.45965 0.21225 0.52785 C
C40 -0.60565 0.30040 0.53720 C
C41 0.67465 0.04020 0.23170 C
C42 0.53305 0.33245 0.16014 C
H1 1.11650 -0.21340 -0.05310 H
H2 1.21075 -0.40990 0.04120 H
H3 1.05140 -0.54720 0.17105 H
H4 0.79565 -0.48595 0.21895 H
H5 0.36235 -0.45480 0.33800 H
H6 0.11940 -0.49480 0.43695 H
H7 -0.07515 -0.33405 0.40135 H
H8 -0.04860 -0.14255 0.26245 H
H17 0.33955 0.01560 0.30545 H
H18 0.36945 0.12680 0.36185 H
H19 0.21295 0.30180 0.28850 H
H20 0.19165 0.19980 0.21720 H
H21 0.07530 0.05735 0.35915 H
H22 0.09655 0.15750 0.43585 H
H23 -0.06445 0.33800 0.37245 H
H24 -0.07915 0.24270 0.29275 H
H25 -0.19650 0.08700 0.43310 H
H26 -0.17075 0.17425 0.51555 H
H27 -0.33735 0.37390 0.46265 H
H28 -0.35425 0.28485 0.37955 H
H29 -0.46685 0.11890 0.51050 H
H30 -0.43800 0.19540 0.59825 H
H31 -0.67075 0.28665 0.60125 H
H32 -0.59970 0.39335 0.52545 H
H33 -0.64920 0.27765 0.49605 H
H34 0.76350 0.03830 0.17230 H
H35 0.69530 0.07255 0.28515 H
H36 0.65420 -0.05940 0.26200 H
H37 0.45565 0.38670 0.17875 H
H38 0.62615 0.35490 0.12495 H
H39 0.52565 0.36925 0.15250 H
